data_4113986
loop_
_publ_author_name
'Daniel J. Fox'
'Robert G. Bergman'

_publ_section_title
;
 Synthesis of a First-Row Transition Metal Parent Amido Complex and Carbon
 Monoxide Insertion into the Amide N-H Bond
;
_journal_name_full 'Journal of the American Chemical Society'
_journal_page_first 8984
_journal_page_last 8985
_journal_paper_doi 10.1021/ja035707a
_journal_volume 125
_journal_year 2003
_chemical_formula_moiety 'C13 H33 Fe N O P4, C3.5 H4 '
_chemical_formula_sum 'C16.5 H37 Fe N O P4'
_chemical_formula_weight 445.23
_space_group_IT_number 15
_symmetry_cell_setting monoclinic
_symmetry_Int_Tables_number 15
_symmetry_space_group_name_Hall '-C 2yc'
_symmetry_space_group_name_H-M 'C 1 2/c 1'
_atom_sites_solution_primary direct
_audit_creation_date 'Fri Apr 18 10:51:38 2003'
_audit_creation_method 'by teXsan'
_cell_angle_alpha 90
_cell_angle_beta 98.222(2)
_cell_angle_gamma 90
_cell_formula_units_Z 8
_cell_length_a 29.110(3)
_cell_length_b 14.188(2)
_cell_length_c 11.250(1)
_cell_measurement_reflns_used 2213
_cell_measurement_temperature 158.2
_cell_measurement_theta_max 22.5
_cell_measurement_theta_min 1.8
_cell_volume 4598.6(9)
_computing_cell_refinement 'Bruker SAINT v5.04'
_computing_data_collection 'Bruker SMART v5.0'
_computing_data_reduction 'Bruker SAINT v5.04'
_computing_publication_material teXsan
_computing_structure_refinement teXsan
_computing_structure_solution SIR92
_diffrn_ambient_temperature 158.2
_diffrn_measured_fraction_theta_full 0.9640
_diffrn_measured_fraction_theta_max 0.9640
_diffrn_measurement_device_type 'SMART CCD'
_diffrn_measurement_method \w-scan
_diffrn_radiation_type 'Mo K\a'
_diffrn_radiation_wavelength 0.7107
_diffrn_reflns_av_R_equivalents 0.038
_diffrn_reflns_limit_h_max 33
_diffrn_reflns_limit_h_min 0
_diffrn_reflns_limit_k_max 16
_diffrn_reflns_limit_k_min 0
_diffrn_reflns_limit_l_max 13
_diffrn_reflns_limit_l_min -13
_diffrn_reflns_number 3944
_diffrn_reflns_theta_full 24.72
_diffrn_reflns_theta_max 24.72
_diffrn_reflns_theta_min 0.00
_exptl_absorpt_coefficient_mu 0.938
_exptl_absorpt_correction_T_max 0.810
_exptl_absorpt_correction_T_min 0.650
_exptl_absorpt_correction_type empirical
_exptl_absorpt_process_details 'Blessing, 1995'
_exptl_crystal_colour orange
_exptl_crystal_density_diffrn 1.289
_exptl_crystal_description tablet
_exptl_crystal_F_000 1904.00
_exptl_crystal_size_max 0.290
_exptl_crystal_size_mid 0.240
_exptl_crystal_size_min 0.210
_refine_diff_density_max 1.04
_refine_diff_density_min -0.62
_refine_ls_extinction_method none
_refine_ls_goodness_of_fit_ref 1.310
_refine_ls_hydrogen_treatment constr
_refine_ls_matrix_type full
_refine_ls_number_parameters 185
_refine_ls_number_reflns 2031
_refine_ls_number_restraints 0
_refine_ls_R_factor_all 0.0800
_refine_ls_R_factor_gt 0.0371
_refine_ls_shift/su_max 0.0056
_refine_ls_structure_factor_coef F
_refine_ls_weighting_details 'w = 1/[\s^2^(Fo) + 0.00022|Fo|^2^]'
_refine_ls_weighting_scheme calc
_refine_ls_wR_factor_gt 0.0419
_refine_ls_wR_factor_ref 0.0475
_reflns_number_gt 2031
_reflns_number_total 3778
_reflns_threshold_expression F^2^>3.0\s(F^2^)
_cod_data_source_file ja035707asi20030613_111743.cif
_cod_data_source_block djf2m_in_C2/c
_cod_original_cell_volume 4598.6(8)
_cod_original_sg_symbol_H-M 'C 2/c '
_cod_original_formula_sum 'C16.50 H37 Fe N O P4 '
_cod_database_code 4113986

loop_
_symmetry_equiv_pos_as_xyz
x,y,z
-x,y,1/2-z
-x,-y,-z
x,-y,1/2+z
1/2+x,1/2+y,z
1/2-x,1/2+y,1/2-z
1/2-x,1/2-y,-z
1/2+x,1/2-y,1/2+z

loop_
_atom_site_label
_atom_site_type_symbol
_atom_site_fract_x
_atom_site_fract_y
_atom_site_fract_z
_atom_site_U_iso_or_equiv
_atom_site_adp_type
_atom_site_occupancy
_atom_site_calc_flag
_atom_site_refinement_flags
Fe1 Fe 0.35880(2) 0.75686(6) 0.19250(6) 0.0188 Uani 1.00 d .
P1 P 0.39174(5) 0.7686(1) 0.0293(1) 0.0237 Uani 1.00 d .
P2 P 0.39029(5) 0.6171(1) 0.2121(1) 0.0237 Uani 1.00 d .
P3 P 0.31941(5) 0.8881(1) 0.1579(1) 0.0245 Uani 1.00 d .
P4 P 0.31838(5) 0.7361(1) 0.3398(1) 0.0215 Uani 1.00 d .
O1 O 0.4817(2) 0.7844(5) 0.2607(7) 0.036(2) Uiso 0.50 d P
O2 O 0.3883(2) 0.8965(5) 0.4421(6) 0.031(2) Uiso 0.50 d P
N1 N 0.4127(1) 0.8213(3) 0.2981(4) 0.029(1) Uani 1.00 d .
C1 C 0.4561(4) 0.8271(8) 0.3224(9) 0.029(3) Uiso 0.50 d P
C2 C 0.4192(4) 0.8700(8) 0.3840(9) 0.024(3) Uiso 0.50 d P
C3 C 0.4249(2) 0.8719(4) -0.0021(5) 0.038(2) Uani 1.00 d .
C4 C 0.3560(2) 0.7483(4) -0.1163(4) 0.039(2) Uani 1.00 d .
C5 C 0.4348(2) 0.6744(4) 0.0272(5) 0.031(2) Uani 1.00 d .
C6 C 0.4156(2) 0.5849(4) 0.0754(5) 0.033(2) Uani 1.00 d .
C7 C 0.4392(2) 0.5969(4) 0.3302(5) 0.038(2) Uani 1.00 d .
C8 C 0.3558(2) 0.5104(4) 0.2285(5) 0.043(2) Uani 1.00 d .
C9 C 0.3484(2) 1.0015(4) 0.1904(5) 0.035(2) Uani 1.00 d .
C10 C 0.2854(2) 0.9144(4) 0.0119(5) 0.037(2) Uani 1.00 d .
C11 C 0.2725(2) 0.8934(4) 0.2525(5) 0.034(2) Uani 1.00 d .
C12 C 0.2892(2) 0.8455(4) 0.3724(5) 0.032(2) Uani 1.00 d .
C13 C 0.3438(2) 0.6987(4) 0.4912(5) 0.032(2) Uani 1.00 d .
C14 C 0.2685(2) 0.6572(4) 0.3137(5) 0.038(2) Uani 1.00 d .
C15 C 0.5000 0.8430(10) 0.7500 0.082(5) Uani 1.00 d S
C16 C 0.4656(2) 0.7974(6) 0.6790(6) 0.052(3) Uani 1.00 d .
C17 C 0.4660(3) 0.6980(8) 0.6817(7) 0.087(4) Uani 1.00 d .
C18 C 0.5000 0.6464(7) 0.7500 0.062(4) Uani 1.00 d S
C19 C 0.5000 0.9435(7) 0.7500 0.105(5) Uani 1.00 d S
H1 H 0.322(1) 0.713(3) 0.114(4) 0.0320 Uiso 1.00 calc .
H2 H 0.4455 0.8890 0.0679 0.0459 Uiso 1.00 calc .
H3 H 0.4423 0.8581 -0.0654 0.0459 Uiso 1.00 calc .
H4 H 0.4043 0.9227 -0.0254 0.0459 Uiso 1.00 calc .
H5 H 0.3317 0.7935 -0.1278 0.0470 Uiso 1.00 calc .
H6 H 0.3748 0.7544 -0.1785 0.0470 Uiso 1.00 calc .
H7 H 0.3432 0.6868 -0.1180 0.0470 Uiso 1.00 calc .
H8 H 0.4407 0.6642 -0.0527 0.0373 Uiso 1.00 calc .
H9 H 0.4629 0.6916 0.0763 0.0373 Uiso 1.00 calc .
H10 H 0.4397 0.5402 0.0951 0.0400 Uiso 1.00 calc .
H11 H 0.3922 0.5588 0.0170 0.0400 Uiso 1.00 calc .
H12 H 0.4282 0.5925 0.4055 0.0456 Uiso 1.00 calc .
H13 H 0.4544 0.5399 0.3144 0.0456 Uiso 1.00 calc .
H14 H 0.4604 0.6479 0.3318 0.0456 Uiso 1.00 calc .
H15 H 0.3408 0.5163 0.2977 0.0514 Uiso 1.00 calc .
H16 H 0.3332 0.5032 0.1594 0.0514 Uiso 1.00 calc .
H17 H 0.3756 0.4571 0.2367 0.0514 Uiso 1.00 calc .
H18 H 0.3672 0.9987 0.2666 0.0422 Uiso 1.00 calc .
H19 H 0.3671 1.0153 0.1302 0.0422 Uiso 1.00 calc .
H20 H 0.3256 1.0496 0.1913 0.0422 Uiso 1.00 calc .
H21 H 0.2718 0.9752 0.0143 0.0447 Uiso 1.00 calc .
H22 H 0.3051 0.9132 -0.0485 0.0447 Uiso 1.00 calc .
H23 H 0.2616 0.8686 -0.0059 0.0447 Uiso 1.00 calc .
H24 H 0.2650 0.9575 0.2659 0.0413 Uiso 1.00 calc .
H25 H 0.2458 0.8620 0.2133 0.0413 Uiso 1.00 calc .
H26 H 0.2635 0.8320 0.4130 0.0387 Uiso 1.00 calc .
H27 H 0.3102 0.8857 0.4212 0.0387 Uiso 1.00 calc .
H28 H 0.3217 0.7071 0.5448 0.0388 Uiso 1.00 calc .
H29 H 0.3523 0.6341 0.4896 0.0388 Uiso 1.00 calc .
H30 H 0.3706 0.7356 0.5174 0.0388 Uiso 1.00 calc .
H31 H 0.2493 0.6668 0.3741 0.0459 Uiso 1.00 calc .
H32 H 0.2513 0.6700 0.2371 0.0459 Uiso 1.00 calc .
H33 H 0.2789 0.5937 0.3162 0.0459 Uiso 1.00 calc .
H34 H 0.4420 0.8305 0.6289 0.0619 Uiso 1.00 calc .
H35 H 0.4417 0.6643 0.6347 0.1022 Uiso 1.00 calc .
H36 H 0.5000 0.5747 0.7500 0.0695 Uiso 1.00 calc S
H37 H 0.5258 0.9636 0.8041 0.1226 Uiso 0.50 calc P
H38 H 0.5022 0.9636 0.6714 0.1226 Uiso 1.00 calc .

loop_
_atom_site_aniso_label
_atom_site_aniso_U_11
_atom_site_aniso_U_22
_atom_site_aniso_U_33
_atom_site_aniso_U_12
_atom_site_aniso_U_13
_atom_site_aniso_U_23
Fe1 0.0194 0.0191 0.0183 0.0017 0.0034 0.0002
P1 0.0238 0.0270 0.0212 0.0038 0.0060 0.0004
P2 0.0270 0.0184 0.0261 0.0022 0.0050 -0.0009
P3 0.0259 0.0247 0.0226 0.0063 0.0023 0.0010
P4 0.0193 0.0262 0.0192 -0.0015 0.0033 0.0005
N1 0.023(3) 0.022(3) 0.037(3) -0.002(2) -0.008(2) 0.004(2)
C3 0.052(4) 0.034(4) 0.034(4) -0.001(3) 0.019(3) 0.005(3)
C4 0.039(4) 0.055(4) 0.023(3) 0.015(4) 0.003(3) 0.003(3)
C5 0.031(4) 0.042(4) 0.023(3) 0.007(3) 0.011(3) -0.004(3)
C6 0.039(4) 0.030(4) 0.031(3) 0.015(3) 0.004(3) -0.006(3)
C7 0.043(4) 0.040(4) 0.032(3) 0.015(3) 0.006(3) 0.005(3)
C8 0.062(5) 0.023(4) 0.044(4) -0.003(3) 0.013(3) -0.002(3)
C9 0.040(4) 0.032(4) 0.033(4) 0.008(3) 0.004(3) -0.002(3)
C10 0.039(4) 0.040(4) 0.032(4) 0.007(3) 0.001(3) 0.008(3)
C11 0.031(4) 0.036(4) 0.038(4) 0.015(3) 0.010(3) 0.004(3)
C12 0.029(4) 0.034(4) 0.036(4) 0.011(3) 0.013(3) -0.003(3)
C13 0.032(4) 0.038(4) 0.028(3) 0.004(3) 0.009(3) 0.000(3)
C14 0.037(4) 0.046(4) 0.035(4) -0.017(3) 0.012(3) -0.002(3)
C15 0.08(1) 0.11(1) 0.070(9) 0.0000 0.056(8) 0.0000
C16 0.035(5) 0.078(6) 0.041(5) -0.018(4) -0.001(4) -0.012(5)
C17 0.049(6) 0.157(10) 0.057(6) 0.001(6) 0.016(4) -0.012(7)
C18 0.059(8) 0.049(7) 0.086(9) 0.0000 0.033(7) 0.0000
C19 0.19(1) 0.022(6) 0.14(1) 0.0000 0.14(1) 0.0000

loop_
_atom_type_symbol
_atom_type_description
_atom_type_scat_dispersion_real
_atom_type_scat_dispersion_imag
_atom_type_scat_source
Fe Fe 0.346 0.844
;International Tables for Crystallography
(1992, Vol. C, Tables 4.2.6.8 and 6.1.1.1)
;
P P 0.102 0.094
;International Tables for Crystallography
(1992, Vol. C, Tables 4.2.6.8 and 6.1.1.1)
;
O O 0.011 0.006
;International Tables for Crystallography
(1992, Vol. C, Tables 4.2.6.8 and 6.1.1.1)
;
N N 0.006 0.003
;International Tables for Crystallography
(1992, Vol. C, Tables 4.2.6.8 and 6.1.1.1)
;
C C 0.003 0.002
;International Tables for Crystallography
(1992, Vol. C, Tables 4.2.6.8 and 6.1.1.1)
;
H H 0.000 0.000
;International Tables for Crystallography
(1992, Vol. C, Table 6.1.1.2)
;

loop_
_geom_angle_atom_site_label_1
_geom_angle_atom_site_label_2
_geom_angle_atom_site_label_3
_geom_angle
_geom_angle_site_symmetry_1
_geom_angle_site_symmetry_3
P1 FE1 P2 85.75(6) . .
P1 FE1 P3 93.84(6) . .
P1 FE1 P4 172.38(6) . .
P1 FE1 N1 93.5(1) . .
P2 FE1 P3 172.36(7) . .
P2 FE1 P4 93.71(6) . .
P2 FE1 N1 94.1(1) . .
P3 FE1 P4 85.69(6) . .
P3 FE1 N1 93.6(1) . .
P4 FE1 N1 94.1(1) . .
FE1 P1 C3 122.1(2) . .
FE1 P1 C4 118.4(2) . .
FE1 P1 C5 109.6(2) . .
C3 P1 C4 101.7(3) . .
C3 P1 C5 101.7(3) . .
C4 P1 C5 100.1(2) . .
FE1 P2 C6 110.5(2) . .
FE1 P2 C7 119.2(2) . .
FE1 P2 C8 122.0(2) . .
C6 P2 C7 101.8(3) . .
C6 P2 C8 99.7(3) . .
C7 P2 C8 100.3(3) . .
FE1 P3 C9 119.8(2) . .
FE1 P3 C10 122.3(2) . .
FE1 P3 C11 110.1(2) . .
C9 P3 C10 100.1(3) . .
C9 P3 C11 101.9(3) . .
C10 P3 C11 99.1(2) . .
FE1 P4 C12 110.7(2) . .
FE1 P4 C13 123.6(2) . .
FE1 P4 C14 117.6(2) . .
C12 P4 C13 101.3(3) . .
C12 P4 C14 99.9(3) . .
C13 P4 C14 100.3(3) . .
O1 O1 C1 141.2(9) . .
O1 O1 C1 141.2(9) 2_655 .
FE1 N1 C1 145.1(6) . .
FE1 N1 C2 139.2(6) . .
C1 N1 C2 75.2(7) . .
O1 C1 N1 120.6(10) . .
O1 C1 C2 170(1) . .
N1 C1 C2 50.1(6) . .
O2 C2 N1 124.3(10) . .
O2 C2 C1 172(1) . .
N1 C2 C1 54.7(6) . .
P1 C5 C6 108.4(4) . .
P2 C6 C5 107.5(4) . .
P3 C11 C12 108.8(4) . .
P4 C12 C11 107.4(4) . .
C16 C15 C16 122(1) . .
C16 C15 C16 122(1) . 2_656
C16 C15 C19 118.6(6) . .
C16 C15 C19 118.6(6) . .
C16 C15 C19 118.6(6) 2_656 .
C15 C16 C17 117.5(9) . .
C16 C17 C18 123.3(9) . .
C17 C18 C17 115(1) . .
C17 C18 C17 115(1) . 2_656
N1 O1 N1 156.9(4) . .
N1 O1 N1 156.9(4) . 2_655

loop_
_geom_bond_atom_site_label_1
_geom_bond_atom_site_label_2
_geom_bond_distance
_geom_bond_site_symmetry_2
_geom_bond_publ_flag
FE1 P1 2.196(2) . yes
FE1 P2 2.183(2) . yes
FE1 P3 2.192(2) . yes
FE1 P4 2.185(2) . yes
FE1 N1 2.044(4) . yes
P1 C3 1.817(6) . yes
P1 C4 1.832(5) . yes
P1 C5 1.834(6) . yes
P2 C6 1.853(5) . yes
P2 C7 1.826(6) . yes
P2 C8 1.840(6) . yes
P3 C9 1.829(6) . yes
P3 C10 1.831(5) . yes
P3 C11 1.850(5) . yes
P4 C12 1.833(6) . yes
P4 C13 1.836(5) . yes
P4 C14 1.825(6) . yes
O1 O1 1.13(1) 2_655 yes
O1 C1 1.24(1) . yes
O2 C2 1.24(1) . yes
N1 C1 1.26(1) . yes
N1 C2 1.18(1) . yes
C1 C2 1.49(1) . yes
C5 C6 1.519(7) . yes
C11 C12 1.526(7) . yes
C15 C16 1.354(8) . yes
C15 C16 1.354(8) 2_656 yes
C15 C19 1.43(1) . yes
C16 C17 1.411(10) . yes
C17 C18 1.373(10) . yes

loop_
_geom_contact_atom_site_label_1
_geom_contact_atom_site_label_2
_geom_contact_distance
_geom_contact_site_symmetry_2
O2 C3 3.483(9) 4_575
O2 C9 3.490(9) 4_575
O2 C16 3.524(10) .
C2 C16 3.55(1) .
O1 N1 3.277(8) 2_655

loop_
_geom_torsion_atom_site_label_1
_geom_torsion_atom_site_label_2
_geom_torsion_atom_site_label_3
_geom_torsion_atom_site_label_4
_geom_torsion
FE1 P1 C5 C6 38.9(4)
FE1 P2 C6 C5 35.2(4)
FE1 P3 C11 C12 33.9(4)
FE1 P4 C12 C11 38.7(4)
FE1 N1 C1 O1 6(1)
FE1 N1 C1 C2 -172.6(10)
FE1 N1 C2 O2 1(1)
FE1 N1 C2 C1 173.5(9)
P1 FE1 P2 C6 -9.4(2)
P1 FE1 P2 C7 107.9(2)
P1 FE1 P2 C8 -125.9(2)
P1 FE1 P3 C9 -78.2(2)
P1 FE1 P3 C10 48.7(2)
P1 FE1 P3 C11 164.2(2)
P1 FE1 P4 C12 -101.2(5)
P1 FE1 P4 C13 138.7(5)
P1 FE1 P4 C14 12.6(6)
P1 FE1 N1 C1 -42.7(10)
P1 FE1 N1 C2 148.3(9)
P1 C5 C6 P2 -45.2(4)
P2 FE1 P1 C3 -132.0(2)
P2 FE1 P1 C4 100.4(2)
P2 FE1 P1 C5 -13.5(2)
P2 FE1 P3 C9 -164.9(5)
P2 FE1 P3 C10 -38.0(6)
P2 FE1 P3 C11 77.6(6)
P2 FE1 P4 C12 173.2(2)
P2 FE1 P4 C13 53.1(2)
P2 FE1 P4 C14 -73.0(2)
P2 FE1 N1 C1 43.3(10)
P2 FE1 N1 C2 -125.7(9)
P3 FE1 P1 C3 55.7(2)
P3 FE1 P1 C4 -71.9(2)
P3 FE1 P1 C5 174.2(2)
P3 FE1 P2 C6 77.8(6)
P3 FE1 P2 C7 -164.8(5)
P3 FE1 P2 C8 -38.7(6)
P3 FE1 P4 C12 -14.5(2)
P3 FE1 P4 C13 -134.6(2)
P3 FE1 P4 C14 99.3(2)
P3 FE1 N1 C1 -136.8(10)
P3 FE1 N1 C2 54.3(9)
P3 C11 C12 P4 -44.2(5)
P4 FE1 P1 C3 141.8(5)
P4 FE1 P1 C4 14.2(6)
P4 FE1 P1 C5 -99.7(5)
P4 FE1 P2 C6 163.0(2)
P4 FE1 P2 C7 -79.7(2)
P4 FE1 P2 C8 46.5(2)
P4 FE1 P3 C9 109.4(2)
P4 FE1 P3 C10 -123.7(2)
P4 FE1 P3 C11 -8.1(2)
P4 FE1 N1 C1 137.3(10)
P4 FE1 N1 C2 -31.7(9)
O1 O1 C1 N1 160(1)
O1 O1 C1 C2 166(5)
O1 C1 N1 C2 178(1)
O1 C1 C2 O2 78(11)
O1 C1 C2 N1 -5(6)
O2 C2 N1 C1 -171(1)
O2 C2 C1 N1 84(8)
N1 FE1 P1 C3 -38.1(3)
N1 FE1 P1 C4 -165.7(3)
N1 FE1 P1 C5 80.3(2)
N1 FE1 P2 C6 -102.6(2)
N1 FE1 P2 C7 14.7(3)
N1 FE1 P2 C8 140.9(3)
N1 FE1 P3 C9 15.6(2)
N1 FE1 P3 C10 142.5(3)
N1 FE1 P3 C11 -102.0(2)
N1 FE1 P4 C12 78.8(2)
N1 FE1 P4 C13 -41.3(3)
N1 FE1 P4 C14 -167.4(3)
C1 O1 O1 C1 -78(2)
C3 P1 C5 C6 169.3(4)
C4 P1 C5 C6 -86.4(4)
C5 C6 P2 C7 -92.4(4)
C5 C6 P2 C8 164.8(4)
C9 P3 C11 C12 -94.3(4)
C10 P3 C11 C12 163.3(4)
C11 C12 P4 C13 171.4(4)
C11 C12 P4 C14 -86.0(4)
C15 C16 C17 C18 -1(1)
C15 C16 C17 C18 -1(1)
C16 C15 C16 C17 0.8(5)
C16 C17 C18 C17 0.9(6)
C17 C16 C15 C19 -179.2(5)
